data_4025868
loop_
_publ_author_name
'Maliha Uroos'
'William Lewis'
'Alexander J. Blake'
'Christopher J. Hayes'

_publ_section_title
;
 Total Synthesis of (+)-Cymbodiacetal: A Re-evaluation of the Biomimetic
 Route
;
_journal_name_full 'Journal of Organic Chemistry'
_journal_page_first 8465
_journal_page_last 8470
_journal_paper_doi 10.1021/jo101691n
_journal_volume 75
_journal_year 2010
_chemical_absolute_configuration ad
_chemical_formula_moiety 'C20 H30 O4, C H Cl3'
_chemical_formula_sum 'C21 H31 Cl3 O4'
_chemical_formula_weight 453.81
_chemical_name_systematic
; 
 ? 
;
_space_group_IT_number 1
_symmetry_cell_setting triclinic
_symmetry_space_group_name_Hall 'P 1'
_symmetry_space_group_name_H-M 'P 1'
_atom_sites_solution_hydrogens geom
_atom_sites_solution_primary direct
_atom_sites_solution_secondary difmap
_audit_creation_method 'enCIFer editing of SHELXL97 CIF output'
_cell_angle_alpha 88.961(4)
_cell_angle_beta 81.329(4)
_cell_angle_gamma 87.944(4)
_cell_formula_units_Z 2
_cell_length_a 5.8952(2)
_cell_length_b 10.8623(6)
_cell_length_c 17.4689(8)
_cell_measurement_reflns_used 11963
_cell_measurement_temperature 100(2)
_cell_measurement_theta_max 73.09
_cell_measurement_theta_min 4.07
_cell_volume 1105.04(9)
_computing_cell_refinement
;
CrysAlisPro, Oxford Diffraction Ltd.,
Version 1.171.33.52 (release 06-11-2009 CrysAlis171 .NET)
(compiled Nov  6 2009,16:24:50)
;
_computing_data_collection
;
CrysAlisPro, Oxford Diffraction Ltd.,
Version 1.171.33.52 (release 06-11-2009 CrysAlis171 .NET)
(compiled Nov  6 2009,16:24:50)
;
_computing_data_reduction
;
CrysAlisPro, Oxford Diffraction Ltd.,
Version 1.171.33.52 (release 06-11-2009 CrysAlis171 .NET)
(compiled Nov  6 2009,16:24:50)
;
_computing_publication_material 'enCIFer (Allen et al., 2004; PLATON (Spek, 2009)'
_computing_structure_refinement 'SHELXL97 (Sheldrick, 2008)'
_computing_structure_solution 'SHELXS97 (Sheldrick, 2008)'
_diffrn_ambient_temperature 100(2)
_diffrn_detector_area_resol_mean 10.3613
_diffrn_measured_fraction_theta_full 0.999
_diffrn_measured_fraction_theta_max 0.999
_diffrn_measurement_device_type 'SuperNova single Cu source, Atlas detector'
_diffrn_measurement_method '\w scans'
_diffrn_radiation_monochromator mirror
_diffrn_radiation_source 'SuperNova (Cu) X-ray Source'
_diffrn_radiation_type CuK\a
_diffrn_radiation_wavelength 1.54184
_diffrn_reflns_av_sigmaI/netI 0.015
_diffrn_reflns_limit_h_max 7
_diffrn_reflns_limit_h_min -6
_diffrn_reflns_limit_k_max 13
_diffrn_reflns_limit_k_min -13
_diffrn_reflns_limit_l_max 20
_diffrn_reflns_limit_l_min -20
_diffrn_reflns_number 25223
_diffrn_reflns_theta_full 67.49
_diffrn_reflns_theta_max 67.49
_diffrn_reflns_theta_min 4.07
_exptl_absorpt_coefficient_mu 3.950
_exptl_absorpt_correction_T_max 1.000
_exptl_absorpt_correction_T_min 0.963
_exptl_absorpt_correction_type multi-scan
_exptl_absorpt_process_details
; 
CrysAlisPro, Oxford Diffraction Ltd.,
Version 1.171.33.52 (release 06-11-2009 CrysAlis171 .NET)
(compiled Nov  6 2009,16:24:50)
Empirical absorption correction using spherical harmonics,
 implemented in SCALE3 ABSPACK scaling algorithm.
;
_exptl_crystal_colour colourless
_exptl_crystal_density_diffrn 1.364
_exptl_crystal_density_method 'not measured'
_exptl_crystal_description column
_exptl_crystal_F_000 480
_exptl_crystal_size_max 0.42
_exptl_crystal_size_mid 0.20
_exptl_crystal_size_min 0.10
_refine_diff_density_max 0.85
_refine_diff_density_min -0.56
_refine_diff_density_rms 0.10
_refine_ls_abs_structure_details 'Flack, H.D. (1983), Acta Cryst. A39, 876-881'
_refine_ls_abs_structure_Flack 0.012(15)
_refine_ls_extinction_method none
_refine_ls_goodness_of_fit_ref 1.41
_refine_ls_hydrogen_treatment constr
_refine_ls_matrix_type full
_refine_ls_number_parameters 508
_refine_ls_number_reflns 25235
_refine_ls_number_restraints 161
_refine_ls_restrained_S_all 1.41
_refine_ls_R_factor_all 0.0995
_refine_ls_R_factor_gt 0.0938
_refine_ls_shift/su_max 0.004
_refine_ls_shift/su_mean 0.000
_refine_ls_structure_factor_coef Fsqd
_refine_ls_weighting_details 'calc w=1/[\s^2^(Fo^2^)+(0.200P)^2^] where P=(Fo^2^+2Fc^2^)/3'
_refine_ls_weighting_scheme calc
_refine_ls_wR_factor_gt 0.272
_refine_ls_wR_factor_ref 0.295
_reflns_number_gt 23662
_reflns_number_total 25235
_reflns_threshold_expression >2sigma(I)
_cod_data_source_file jo101691n_si_002.cif
_cod_data_source_block mucjhc
_cod_database_code 4025868

loop_
_symmetry_equiv_pos_as_xyz
'x, y, z'

loop_
_atom_site_label
_atom_site_type_symbol
_atom_site_fract_x
_atom_site_fract_y
_atom_site_fract_z
_atom_site_U_iso_or_equiv
_atom_site_adp_type
_atom_site_occupancy
_atom_site_symmetry_multiplicity
_atom_site_calc_flag
_atom_site_refinement_flags
_atom_site_disorder_assembly
_atom_site_disorder_group
C1 C 0.6496(7) -0.0756(3) 0.6509(2) 0.0298(8) Uani 1 1 d U . .
C2 C 0.6903(7) 0.0275(3) 0.5877(2) 0.0265(7) Uani 1 1 d U . .
C3 C 0.6152(7) -0.0075(3) 0.5120(2) 0.0293(8) Uani 1 1 d U . .
H3A H 0.6513 0.0593 0.4731 0.035 Uiso 1 1 calc R . .
H3B H 0.4471 -0.0179 0.5199 0.035 Uiso 1 1 calc R . .
C4 C 0.7392(7) -0.1287(4) 0.4816(2) 0.0339(8) Uani 1 1 d U . .
H4 H 0.9080 -0.1148 0.4724 0.041 Uiso 1 1 calc R . .
C5 C 0.6939(8) -0.2307(3) 0.5426(2) 0.0370(9) Uani 1 1 d U . .
H5A H 0.7778 -0.3074 0.5234 0.044 Uiso 1 1 calc R . .
H5B H 0.5279 -0.2472 0.5521 0.044 Uiso 1 1 calc R . .
C6 C 0.7728(7) -0.1931(4) 0.6194(3) 0.0338(9) Uani 1 1 d U . .
H6A H 0.7418 -0.2603 0.6582 0.041 Uiso 1 1 calc R . .
H6B H 0.9404 -0.1809 0.6103 0.041 Uiso 1 1 calc R . .
C7 C 0.6691(8) -0.1640(4) 0.4058(3) 0.0371(9) Uani 1 1 d U . .
C8 C 0.8246(11) -0.1858(6) 0.3443(3) 0.0609(14) Uani 1 1 d U . .
H8A H 0.7787 -0.2130 0.2978 0.073 Uiso 1 1 calc R . .
H8B H 0.9824 -0.1741 0.3467 0.073 Uiso 1 1 calc R . .
C9 C 0.4219(10) -0.1822(6) 0.4021(4) 0.0656(15) Uani 1 1 d U . .
H9A H 0.4075 -0.2291 0.3558 0.098 Uiso 1 1 calc R . .
H9B H 0.3420 -0.1019 0.3998 0.098 Uiso 1 1 calc R . .
H9C H 0.3535 -0.2277 0.4484 0.098 Uiso 1 1 calc R . .
C10 C 0.7320(7) -0.0344(4) 0.7249(2) 0.0333(8) Uani 1 1 d U . .
H10C H 0.9008 -0.0471 0.7193 0.040 Uiso 1 1 calc R . .
H10D H 0.6633 -0.0868 0.7687 0.040 Uiso 1 1 calc R . .
O11 O 0.5704(4) 0.1370(2) 0.61700(15) 0.0264(5) Uani 1 1 d U . .
O12 O 0.4095(5) -0.1016(2) 0.66353(17) 0.0333(6) Uani 1 1 d U . .
H12O H 0.3319 -0.0360 0.6596 0.050 Uiso 1 1 calc R . .
C1' C 0.7121(7) 0.1827(4) 0.6710(2) 0.0309(8) Uani 1 1 d U . .
C2' C 0.9543(6) 0.1604(3) 0.6241(2) 0.0286(8) Uani 1 1 d U . .
C3' C 1.0383(6) 0.2715(3) 0.5745(2) 0.0285(7) Uani 1 1 d U . .
H3'A H 1.1085 0.3293 0.6065 0.034 Uiso 1 1 calc R . .
H3'B H 1.1581 0.2437 0.5318 0.034 Uiso 1 1 calc R . .
C4' C 0.8454(7) 0.3384(3) 0.5405(2) 0.0300(8) Uani 1 1 d U . .
H4'A H 0.7637 0.2756 0.5148 0.036 Uiso 1 1 calc R . .
C5' C 0.6705(7) 0.3941(4) 0.6082(2) 0.0316(8) Uani 1 1 d U . .
H5'A H 0.7160 0.4784 0.6184 0.038 Uiso 1 1 calc R . .
H5'B H 0.5166 0.4006 0.5920 0.038 Uiso 1 1 calc R . .
C6' C 0.6556(6) 0.3167(3) 0.6839(2) 0.0295(8) Uani 1 1 d U . .
H6'A H 0.7625 0.3496 0.7165 0.035 Uiso 1 1 calc R . .
H6'B H 0.4982 0.3260 0.7128 0.035 Uiso 1 1 calc R . .
C7' C 0.9209(7) 0.4369(3) 0.4808(2) 0.0341(9) Uani 1 1 d U . .
C8' C 1.1181(9) 0.5013(5) 0.4833(3) 0.0540(13) Uani 1 1 d U . .
H8'A H 1.1602 0.5647 0.4462 0.065 Uiso 1 1 calc R . .
H8'B H 1.2112 0.4822 0.5221 0.065 Uiso 1 1 calc R . .
C9' C 0.7816(9) 0.4642(5) 0.4237(3) 0.0495(12) Uani 1 1 d U . .
H9'A H 0.8504 0.5293 0.3892 0.074 Uiso 1 1 calc R . .
H9'B H 0.6286 0.4921 0.4485 0.074 Uiso 1 1 calc R . .
H9'C H 0.7686 0.3901 0.3937 0.074 Uiso 1 1 calc R . .
C10' C 0.6699(7) 0.1008(4) 0.7440(2) 0.0321(8) Uani 1 1 d U . .
H10A H 0.7636 0.1288 0.7824 0.038 Uiso 1 1 calc R . .
H10B H 0.5063 0.1088 0.7672 0.038 Uiso 1 1 calc R . .
O11' O 0.9258(4) 0.0595(2) 0.57550(15) 0.0270(5) Uani 1 1 d U . .
O12' O 1.1138(4) 0.1286(2) 0.67423(15) 0.0300(6) Uani 1 1 d U . .
H12' H 1.2439 0.1530 0.6550 0.045 Uiso 1 1 calc R . .
O21 O 0.2828(4) 0.8566(2) 0.07504(15) 0.0273(5) Uani 1 1 d U . .
C21 C 0.3619(7) 1.0700(3) 0.0473(2) 0.0298(8) Uani 1 1 d U . .
C22 C 0.3621(7) 0.9653(3) 0.1068(2) 0.0293(8) Uani 1 1 d U . .
C23 C 0.2176(7) 0.9931(3) 0.1835(2) 0.0304(8) Uani 1 1 d U . .
H23C H 0.2322 0.9234 0.2199 0.037 Uiso 1 1 calc R . .
H23D H 0.0543 1.0027 0.1765 0.037 Uiso 1 1 calc R . .
C24 C 0.2927(8) 1.1107(4) 0.2173(2) 0.0352(8) Uani 1 1 d U . .
H24E H 0.4558 1.0968 0.2257 0.042 Uiso 1 1 calc R . .
C25 C 0.2865(8) 1.2181(4) 0.1595(3) 0.0375(9) Uani 1 1 d U . .
H25E H 0.1263 1.2352 0.1506 0.045 Uiso 1 1 calc R . .
H25F H 0.3416 1.2930 0.1813 0.045 Uiso 1 1 calc R . .
C26 C 0.4362(8) 1.1884(4) 0.0827(3) 0.0352(9) Uani 1 1 d U . .
H26C H 0.5983 1.1780 0.0910 0.042 Uiso 1 1 calc R . .
H26D H 0.4257 1.2582 0.0459 0.042 Uiso 1 1 calc R . .
C27 C 0.1522(8) 1.1409(4) 0.2949(3) 0.0429(10) Uani 1 1 d U . .
C28 C 0.2496(16) 1.1521(11) 0.3580(4) 0.112(3) Uani 1 1 d U . .
H28D H 0.1569 1.1657 0.4067 0.134 Uiso 1 1 calc R . .
H28E H 0.4120 1.1465 0.3546 0.134 Uiso 1 1 calc R . .
C29 C -0.1040(10) 1.1494(5) 0.2984(3) 0.0585(14) Uani 1 1 d U . .
H29C H -0.1714 1.2005 0.3422 0.088 Uiso 1 1 calc R . .
H29D H -0.1657 1.0666 0.3051 0.088 Uiso 1 1 calc R . .
H29E H -0.1422 1.1864 0.2502 0.088 Uiso 1 1 calc R . .
C30 C 0.5151(7) 1.0344(3) -0.0289(2) 0.0292(8) Uani 1 1 d U . .
H30C H 0.4728 1.0882 -0.0713 0.035 Uiso 1 1 calc R . .
H30D H 0.6772 1.0490 -0.0242 0.035 Uiso 1 1 calc R . .
O32 O 0.1306(5) 1.0945(2) 0.03304(17) 0.0334(6) Uani 1 1 d U . .
H32O H 0.0623 1.1420 0.0671 0.050 Uiso 1 1 calc R . .
C21' C 0.4810(6) 0.8133(3) 0.0200(2) 0.0262(7) Uani 1 1 d U . .
C22' C 0.6750(6) 0.8322(4) 0.0680(2) 0.0266(7) Uani 1 1 d U . .
C23' C 0.7245(7) 0.7197(4) 0.1167(2) 0.0305(8) Uani 1 1 d U . .
H23A H 0.7986 0.7460 0.1606 0.037 Uiso 1 1 calc R . .
H23B H 0.8334 0.6629 0.0848 0.037 Uiso 1 1 calc R . .
C24' C 0.5081(7) 0.6517(3) 0.1478(2) 0.0292(8) Uani 1 1 d U . .
H24D H 0.3941 0.7135 0.1742 0.035 Uiso 1 1 calc R . .
C25' C 0.4053(7) 0.6004(4) 0.0786(2) 0.0319(8) Uani 1 1 d U . .
H25C H 0.4704 0.5162 0.0675 0.038 Uiso 1 1 calc R . .
H25D H 0.2374 0.5941 0.0937 0.038 Uiso 1 1 calc R . .
C26' C 0.4513(6) 0.6794(3) 0.0044(2) 0.0285(8) Uani 1 1 d U . .
H26A H 0.5918 0.6467 -0.0282 0.034 Uiso 1 1 calc R . .
H26B H 0.3217 0.6724 -0.0251 0.034 Uiso 1 1 calc R . .
C27' C 0.5394(7) 0.5508(4) 0.2058(2) 0.0361(9) Uani 1 1 d U . .
C28' C 0.7422(9) 0.4662(5) 0.1913(3) 0.0540(13) Uani 1 1 d U . .
H28A H 0.7380 0.4059 0.2339 0.081 Uiso 1 1 calc R . .
H28B H 0.8821 0.5133 0.1879 0.081 Uiso 1 1 calc R . .
H28C H 0.7413 0.4230 0.1426 0.081 Uiso 1 1 calc R . .
C29' C 0.3765(9) 0.5351(5) 0.2685(3) 0.0459(11) Uani 1 1 d U . .
H29A H 0.3921 0.4689 0.3038 0.055 Uiso 1 1 calc R . .
H29B H 0.2467 0.5902 0.2771 0.055 Uiso 1 1 calc R . .
C30' C 0.4933(7) 0.8994(4) -0.0501(2) 0.0319(8) Uani 1 1 d U . .
H30A H 0.3531 0.8916 -0.0743 0.038 Uiso 1 1 calc R . .
H30B H 0.6269 0.8743 -0.0887 0.038 Uiso 1 1 calc R . .
O31' O 0.5913(4) 0.9319(2) 0.11839(16) 0.0293(6) Uani 1 1 d U . .
O32' O 0.8748(4) 0.8642(2) 0.01905(15) 0.0300(6) Uani 1 1 d U . .
H32' H 0.9893 0.8486 0.0414 0.045 Uiso 1 1 calc R . .
C1S C 0.2295(7) 0.6688(4) 0.7616(2) 0.0333(8) Uani 1 1 d U . .
H1SA H 0.2693 0.7384 0.7243 0.040 Uiso 1 1 calc R . .
Cl1S Cl 0.48386(15) 0.60875(9) 0.79231(6) 0.0392(2) Uani 1 1 d U . .
Cl2S Cl 0.1030(2) 0.55256(10) 0.71390(8) 0.0546(3) Uani 1 1 d U . .
Cl3S Cl 0.03694(18) 0.72427(11) 0.84069(6) 0.0456(3) Uani 1 1 d U . .
C2S C 0.9530(7) 0.3175(4) 0.9318(2) 0.0339(9) Uani 1 1 d U . .
H2SA H 0.9238 0.2483 0.9702 0.041 Uiso 1 1 calc R . .
Cl4S Cl 0.69019(16) 0.36999(9) 0.90587(6) 0.0392(3) Uani 1 1 d U . .
Cl5S Cl 1.13507(19) 0.26201(12) 0.84952(7) 0.0523(3) Uani 1 1 d U . .
Cl6S Cl 1.0838(2) 0.43526(11) 0.97460(8) 0.0547(3) Uani 1 1 d U . .

loop_
_atom_site_aniso_label
_atom_site_aniso_U_11
_atom_site_aniso_U_22
_atom_site_aniso_U_33
_atom_site_aniso_U_23
_atom_site_aniso_U_13
_atom_site_aniso_U_12
C1 0.032(2) 0.0252(17) 0.030(2) 0.0007(14) 0.0001(14) 0.0072(14)
C2 0.036(2) 0.0202(15) 0.0219(18) -0.0065(13) -0.0016(14) 0.0048(13)
C3 0.037(2) 0.0245(16) 0.0270(19) -0.0059(13) -0.0054(14) -0.0014(14)
C4 0.040(2) 0.0318(19) 0.030(2) -0.0107(15) -0.0024(16) -0.0016(15)
C5 0.045(2) 0.0257(18) 0.037(2) -0.0079(15) 0.0051(17) 0.0040(15)
C6 0.036(2) 0.0291(19) 0.036(2) -0.0023(16) -0.0046(16) 0.0079(15)
C7 0.050(2) 0.0302(19) 0.033(2) -0.0147(16) -0.0085(17) -0.0023(17)
C8 0.063(3) 0.088(4) 0.032(3) -0.020(3) -0.006(2) -0.003(3)
C9 0.059(3) 0.085(4) 0.056(3) -0.033(3) -0.013(2) -0.004(3)
C10 0.032(2) 0.042(2) 0.026(2) 0.0045(16) -0.0040(14) 0.0025(16)
O11 0.0299(13) 0.0261(12) 0.0238(13) -0.0044(10) -0.0066(10) 0.0033(10)
O12 0.0291(14) 0.0337(14) 0.0356(15) 0.0029(11) -0.0016(11) 0.0026(10)
C1' 0.033(2) 0.036(2) 0.026(2) 0.0019(16) -0.0109(15) 0.0002(15)
C2' 0.0299(19) 0.0320(18) 0.0242(18) -0.0044(14) -0.0071(14) 0.0085(14)
C3' 0.0289(19) 0.0332(18) 0.0228(18) -0.0056(14) -0.0018(13) 0.0003(14)
C4' 0.035(2) 0.0294(18) 0.0258(19) -0.0051(14) -0.0062(14) 0.0017(14)
C5' 0.0266(19) 0.0349(19) 0.034(2) -0.0035(16) -0.0063(14) 0.0005(15)
C6' 0.027(2) 0.0321(18) 0.029(2) -0.0072(15) -0.0041(14) 0.0029(14)
C7' 0.046(2) 0.0279(18) 0.027(2) -0.0045(15) -0.0006(16) 0.0062(15)
C8' 0.045(3) 0.065(3) 0.051(3) 0.023(3) -0.007(2) -0.009(2)
C9' 0.053(3) 0.050(3) 0.047(3) 0.008(2) -0.016(2) -0.002(2)
C10' 0.035(2) 0.041(2) 0.0203(19) -0.0015(16) -0.0058(14) -0.0039(16)
O11' 0.0270(13) 0.0308(13) 0.0222(13) -0.0032(10) -0.0015(9) 0.0052(9)
O12' 0.0262(14) 0.0370(13) 0.0265(14) -0.0010(11) -0.0045(10) 0.0043(10)
O21 0.0313(14) 0.0285(12) 0.0215(13) -0.0059(10) -0.0022(9) 0.0022(10)
C21 0.030(2) 0.0309(18) 0.0290(19) -0.0068(14) -0.0060(14) 0.0026(14)
C22 0.033(2) 0.0281(17) 0.0273(19) -0.0082(14) -0.0045(14) 0.0008(14)
C23 0.039(2) 0.0275(18) 0.0234(19) -0.0069(14) -0.0008(14) 0.0033(15)
C24 0.042(2) 0.036(2) 0.028(2) -0.0083(16) -0.0044(16) 0.0021(16)
C25 0.045(2) 0.0289(19) 0.039(2) -0.0074(16) -0.0072(17) 0.0022(16)
C26 0.045(2) 0.0285(19) 0.033(2) -0.0010(16) -0.0079(16) -0.0047(16)
C27 0.055(3) 0.039(2) 0.034(2) -0.0134(17) 0.0005(18) 0.0041(19)
C28 0.094(5) 0.203(10) 0.041(4) -0.058(5) -0.007(3) -0.016(6)
C29 0.062(3) 0.052(3) 0.053(3) 0.002(2) 0.017(2) 0.012(2)
C30 0.031(2) 0.0293(18) 0.0272(19) 0.0016(15) -0.0040(14) 0.0048(14)
O32 0.0336(15) 0.0318(13) 0.0351(15) -0.0007(11) -0.0069(11) 0.0044(11)
C21' 0.0294(19) 0.0304(18) 0.0176(18) -0.0071(14) -0.0004(13) 0.0059(14)
C22' 0.0254(18) 0.0313(17) 0.0239(19) -0.0094(14) -0.0050(13) -0.0043(14)
C23' 0.030(2) 0.0331(19) 0.0289(19) 0.0025(15) -0.0072(14) 0.0016(14)
C24' 0.034(2) 0.0263(17) 0.0285(19) 0.0014(14) -0.0076(14) -0.0001(14)
C25' 0.033(2) 0.0370(19) 0.028(2) -0.0029(15) -0.0113(15) -0.0041(16)
C26' 0.029(2) 0.0314(18) 0.0257(19) -0.0061(14) -0.0061(14) 0.0054(14)
C27' 0.047(2) 0.0312(19) 0.032(2) 0.0048(16) -0.0105(16) -0.0009(16)
C28' 0.051(3) 0.052(3) 0.057(3) 0.018(2) -0.009(2) 0.011(2)
C29' 0.058(3) 0.049(3) 0.029(2) 0.007(2) -0.0036(18) 0.001(2)
C30' 0.037(2) 0.0363(19) 0.0210(19) -0.0025(15) -0.0027(14) 0.0051(15)
O31' 0.0248(13) 0.0320(13) 0.0321(14) -0.0045(11) -0.0079(10) 0.0015(10)
O32' 0.0267(13) 0.0351(13) 0.0284(14) -0.0011(11) -0.0048(10) 0.0005(10)
C1S 0.038(2) 0.0332(19) 0.029(2) -0.0043(16) -0.0073(15) -0.0028(16)
Cl1S 0.0339(5) 0.0504(6) 0.0339(5) -0.0026(4) -0.0086(4) 0.0055(4)
Cl2S 0.0540(7) 0.0454(6) 0.0710(9) -0.0217(6) -0.0307(6) 0.0073(5)
Cl3S 0.0390(6) 0.0601(7) 0.0368(6) -0.0052(5) -0.0052(4) 0.0125(4)
C2S 0.037(2) 0.041(2) 0.025(2) -0.0083(17) -0.0066(15) -0.0022(16)
Cl4S 0.0349(5) 0.0455(5) 0.0379(6) -0.0004(4) -0.0091(4) 0.0039(4)
Cl5S 0.0473(7) 0.0720(8) 0.0355(6) -0.0110(5) -0.0034(4) 0.0190(5)
Cl6S 0.0555(7) 0.0462(6) 0.0681(9) -0.0180(6) -0.0266(6) -0.0008(5)

loop_
_atom_type_symbol
_atom_type_description
_atom_type_scat_dispersion_real
_atom_type_scat_dispersion_imag
_atom_type_scat_source
C C 0.0181 0.0091 'International Tables Vol C Tables 4.2.6.8 and 6.1.1.4'
H H 0.0000 0.0000 'International Tables Vol C Tables 4.2.6.8 and 6.1.1.4'
O O 0.0492 0.0322 'International Tables Vol C Tables 4.2.6.8 and 6.1.1.4'
Cl Cl 0.3639 0.7018 'International Tables Vol C Tables 4.2.6.8 and 6.1.1.4'

loop_
_geom_angle_atom_site_label_1
_geom_angle_atom_site_label_2
_geom_angle_atom_site_label_3
_geom_angle
_geom_angle_site_symmetry_1
_geom_angle_site_symmetry_3
_geom_angle_publ_flag
O12 C1 C6 105.8(3) . . ?
O12 C1 C10 111.9(3) . . ?
C6 C1 C10 112.1(3) . . ?
O12 C1 C2 108.4(3) . . ?
C6 C1 C2 108.7(3) . . ?
C10 C1 C2 109.7(3) . . ?
O11 C2 O11' 104.2(3) . . ?
O11 C2 C3 110.4(3) . . ?
O11' C2 C3 110.5(3) . . ?
O11 C2 C1 108.5(3) . . ?
O11' C2 C1 110.2(3) . . ?
C3 C2 C1 112.8(3) . . ?
C2 C3 C4 110.3(3) . . ?
C2 C3 H3A 109.6 . . ?
C4 C3 H3A 109.6 . . ?
C2 C3 H3B 109.6 . . ?
C4 C3 H3B 109.6 . . ?
H3A C3 H3B 108.1 . . ?
C7 C4 C5 111.7(4) . . ?
C7 C4 C3 111.1(3) . . ?
C5 C4 C3 110.0(3) . . ?
C7 C4 H4 108.0 . . ?
C5 C4 H4 108.0 . . ?
C3 C4 H4 108.0 . . ?
C4 C5 C6 110.6(3) . . ?
C4 C5 H5A 109.5 . . ?
C6 C5 H5A 109.5 . . ?
C4 C5 H5B 109.5 . . ?
C6 C5 H5B 109.5 . . ?
H5A C5 H5B 108.1 . . ?
C1 C6 C5 111.4(3) . . ?
C1 C6 H6A 109.3 . . ?
C5 C6 H6A 109.3 . . ?
C1 C6 H6B 109.3 . . ?
C5 C6 H6B 109.3 . . ?
H6A C6 H6B 108.0 . . ?
C8 C7 C9 120.0(5) . . ?
C8 C7 C4 120.9(4) . . ?
C9 C7 C4 119.0(4) . . ?
C7 C8 H8A 120.0 . . ?
C7 C8 H8B 120.0 . . ?
H8A C8 H8B 120.0 . . ?
C7 C9 H9A 109.5 . . ?
C7 C9 H9B 109.5 . . ?
H9A C9 H9B 109.5 . . ?
C7 C9 H9C 109.5 . . ?
H9A C9 H9C 109.5 . . ?
H9B C9 H9C 109.5 . . ?
C1 C10 C10' 113.1(3) . . ?
C1 C10 H10C 109.0 . . ?
C10' C10 H10C 109.0 . . ?
C1 C10 H10D 109.0 . . ?
C10' C10 H10D 109.0 . . ?
H10C C10 H10D 107.8 . . ?
C2 O11 C1' 103.8(3) . . ?
C1 O12 H12O 109.5 . . ?
O11 C1' C6' 108.9(3) . . ?
O11 C1' C10' 106.7(3) . . ?
C6' C1' C10' 115.0(4) . . ?
O11 C1' C2' 100.4(3) . . ?
C6' C1' C2' 112.0(3) . . ?
C10' C1' C2' 112.6(3) . . ?
O12' C2' O11' 110.7(3) . . ?
O12' C2' C3' 109.3(3) . . ?
O11' C2' C3' 109.8(3) . . ?
O12' C2' C1' 110.3(3) . . ?
O11' C2' C1' 103.7(3) . . ?
C3' C2' C1' 112.9(3) . . ?
C4' C3' C2' 112.1(3) . . ?
C4' C3' H3'A 109.2 . . ?
C2' C3' H3'A 109.2 . . ?
C4' C3' H3'B 109.2 . . ?
C2' C3' H3'B 109.2 . . ?
H3'A C3' H3'B 107.9 . . ?
C7' C4' C3' 115.1(3) . . ?
C7' C4' C5' 110.4(3) . . ?
C3' C4' C5' 108.7(3) . . ?
C7' C4' H4'A 107.5 . . ?
C3' C4' H4'A 107.5 . . ?
C5' C4' H4'A 107.5 . . ?
C6' C5' C4' 113.1(3) . . ?
C6' C5' H5'A 109.0 . . ?
C4' C5' H5'A 109.0 . . ?
C6' C5' H5'B 109.0 . . ?
C4' C5' H5'B 109.0 . . ?
H5'A C5' H5'B 107.8 . . ?
C1' C6' C5' 113.7(3) . . ?
C1' C6' H6'A 108.8 . . ?
C5' C6' H6'A 108.8 . . ?
C1' C6' H6'B 108.8 . . ?
C5' C6' H6'B 108.8 . . ?
H6'A C6' H6'B 107.7 . . ?
C8' C7' C9' 120.6(4) . . ?
C8' C7' C4' 121.2(4) . . ?
C9' C7' C4' 118.1(4) . . ?
C7' C8' H8'A 120.0 . . ?
C7' C8' H8'B 120.0 . . ?
H8'A C8' H8'B 120.0 . . ?
C7' C9' H9'A 109.5 . . ?
C7' C9' H9'B 109.5 . . ?
H9'A C9' H9'B 109.5 . . ?
C7' C9' H9'C 109.5 . . ?
H9'A C9' H9'C 109.5 . . ?
H9'B C9' H9'C 109.5 . . ?
C10 C10' C1' 111.1(3) . . ?
C10 C10' H10A 109.4 . . ?
C1' C10' H10A 109.4 . . ?
C10 C10' H10B 109.4 . . ?
C1' C10' H10B 109.4 . . ?
H10A C10' H10B 108.0 . . ?
C2 O11' C2' 109.0(3) . . ?
C2' O12' H12' 109.5 . . ?
C22 O21 C21' 103.6(3) . . ?
O32 C21 C22 108.9(3) . . ?
O32 C21 C30 109.6(3) . . ?
C22 C21 C30 110.4(3) . . ?
O32 C21 C26 106.0(3) . . ?
C22 C21 C26 108.8(3) . . ?
C30 C21 C26 113.0(3) . . ?
O31' C22 O21 103.9(3) . . ?
O31' C22 C23 109.7(3) . . ?
O21 C22 C23 109.6(3) . . ?
O31' C22 C21 110.7(3) . . ?
O21 C22 C21 108.7(3) . . ?
C23 C22 C21 113.8(3) . . ?
C22 C23 C24 110.8(3) . . ?
C22 C23 H23C 109.5 . . ?
C24 C23 H23C 109.5 . . ?
C22 C23 H23D 109.5 . . ?
C24 C23 H23D 109.5 . . ?
H23C C23 H23D 108.1 . . ?
C27 C24 C23 112.2(3) . . ?
C27 C24 C25 111.5(4) . . ?
C23 C24 C25 110.3(3) . . ?
C27 C24 H24E 107.5 . . ?
C23 C24 H24E 107.5 . . ?
C25 C24 H24E 107.5 . . ?
C26 C25 C24 110.9(3) . . ?
C26 C25 H25E 109.5 . . ?
C24 C25 H25E 109.5 . . ?
C26 C25 H25F 109.5 . . ?
C24 C25 H25F 109.5 . . ?
H25E C25 H25F 108.0 . . ?
C25 C26 C21 111.6(3) . . ?
C25 C26 H26C 109.3 . . ?
C21 C26 H26C 109.3 . . ?
C25 C26 H26D 109.3 . . ?
C21 C26 H26D 109.3 . . ?
H26C C26 H26D 108.0 . . ?
C28 C27 C29 121.3(6) . . ?
C28 C27 C24 121.6(6) . . ?
C29 C27 C24 117.0(4) . . ?
C27 C28 H28D 120.0 . . ?
C27 C28 H28E 120.0 . . ?
H28D C28 H28E 120.0 . . ?
C27 C29 H29C 109.5 . . ?
C27 C29 H29D 109.5 . . ?
H29C C29 H29D 109.5 . . ?
C27 C29 H29E 109.5 . . ?
H29C C29 H29E 109.5 . . ?
H29D C29 H29E 109.5 . . ?
C30' C30 C21 112.7(3) . . ?
C30' C30 H30C 109.0 . . ?
C21 C30 H30C 109.0 . . ?
C30' C30 H30D 109.0 . . ?
C21 C30 H30D 109.0 . . ?
H30C C30 H30D 107.8 . . ?
C21 O32 H32O 109.5 . . ?
O21 C21' C26' 108.2(3) . . ?
O21 C21' C30' 106.3(3) . . ?
C26' C21' C30' 115.7(3) . . ?
O21 C21' C22' 100.1(3) . . ?
C26' C21' C22' 112.4(3) . . ?
C30' C21' C22' 112.7(3) . . ?
O32' C22' O31' 110.7(3) . . ?
O32' C22' C23' 109.7(3) . . ?
O31' C22' C23' 109.1(3) . . ?
O32' C22' C21' 109.8(3) . . ?
O31' C22' C21' 104.3(3) . . ?
C23' C22' C21' 113.0(3) . . ?
C22' C23' C24' 112.3(3) . . ?
C22' C23' H23A 109.1 . . ?
C24' C23' H23A 109.1 . . ?
C22' C23' H23B 109.1 . . ?
C24' C23' H23B 109.1 . . ?
H23A C23' H23B 107.9 . . ?
C27' C24' C23' 115.0(3) . . ?
C27' C24' C25' 110.5(3) . . ?
C23' C24' C25' 108.8(3) . . ?
C27' C24' H24D 107.4 . . ?
C23' C24' H24D 107.4 . . ?
C25' C24' H24D 107.4 . . ?
C26' C25' C24' 113.9(3) . . ?
C26' C25' H25C 108.8 . . ?
C24' C25' H25C 108.8 . . ?
C26' C25' H25D 108.8 . . ?
C24' C25' H25D 108.8 . . ?
H25C C25' H25D 107.7 . . ?
C21' C26' C25' 113.1(3) . . ?
C21' C26' H26A 109.0 . . ?
C25' C26' H26A 109.0 . . ?
C21' C26' H26B 109.0 . . ?
C25' C26' H26B 109.0 . . ?
H26A C26' H26B 107.8 . . ?
C29' C27' C28' 120.9(4) . . ?
C29' C27' C24' 119.8(4) . . ?
C28' C27' C24' 119.2(4) . . ?
C27' C28' H28A 109.5 . . ?
C27' C28' H28B 109.5 . . ?
H28A C28' H28B 109.5 . . ?
C27' C28' H28C 109.5 . . ?
H28A C28' H28C 109.5 . . ?
H28B C28' H28C 109.5 . . ?
C27' C29' H29A 120.0 . . ?
C27' C29' H29B 120.0 . . ?
H29A C29' H29B 120.0 . . ?
C21' C30' C30 112.4(3) . . ?
C21' C30' H30A 109.1 . . ?
C30 C30' H30A 109.1 . . ?
C21' C30' H30B 109.1 . . ?
C30 C30' H30B 109.1 . . ?
H30A C30' H30B 107.9 . . ?
C22 O31' C22' 108.8(3) . . ?
C22' O32' H32' 109.5 . . ?
Cl3S C1S Cl1S 110.5(2) . . ?
Cl3S C1S Cl2S 110.4(2) . . ?
Cl1S C1S Cl2S 109.5(2) . . ?
Cl3S C1S H1SA 108.8 . . ?
Cl1S C1S H1SA 108.8 . . ?
Cl2S C1S H1SA 108.8 . . ?
Cl6S C2S Cl4S 110.8(2) . . ?
Cl6S C2S Cl5S 110.3(2) . . ?
Cl4S C2S Cl5S 109.8(2) . . ?
Cl6S C2S H2SA 108.6 . . ?
Cl4S C2S H2SA 108.6 . . ?
Cl5S C2S H2SA 108.6 . . ?

loop_
_geom_bond_atom_site_label_1
_geom_bond_atom_site_label_2
_geom_bond_distance
_geom_bond_site_symmetry_2
_geom_bond_publ_flag
C1 O12 1.436(5) . ?
C1 C6 1.516(5) . ?
C1 C10 1.528(6) . ?
C1 C2 1.557(5) . ?
C2 O11 1.425(4) . ?
C2 O11' 1.427(5) . ?
C2 C3 1.516(5) . ?
C3 C4 1.545(5) . ?
C3 H3A 0.9900 . ?
C3 H3B 0.9900 . ?
C4 C7 1.505(6) . ?
C4 C5 1.527(5) . ?
C4 H4 1.0000 . ?
C5 C6 1.550(6) . ?
C5 H5A 0.9900 . ?
C5 H5B 0.9900 . ?
C6 H6A 0.9900 . ?
C6 H6B 0.9900 . ?
C7 C8 1.322(8) . ?
C7 C9 1.488(8) . ?
C8 H8A 0.9500 . ?
C8 H8B 0.9500 . ?
C9 H9A 0.9800 . ?
C9 H9B 0.9800 . ?
C9 H9C 0.9800 . ?
C10 C10' 1.532(6) . ?
C10 H10C 0.9900 . ?
C10 H10D 0.9900 . ?
O11 C1' 1.456(5) . ?
O12 H12O 0.8400 . ?
C1' C6' 1.494(6) . ?
C1' C10' 1.535(5) . ?
C1' C2' 1.549(6) . ?
C2' O12' 1.408(4) . ?
C2' O11' 1.429(5) . ?
C2' C3' 1.526(5) . ?
C3' C4' 1.517(5) . ?
C3' H3'A 0.9900 . ?
C3' H3'B 0.9900 . ?
C4' C7' 1.512(5) . ?
C4' C5' 1.561(5) . ?
C4' H4'A 1.0000 . ?
C5' C6' 1.548(5) . ?
C5' H5'A 0.9900 . ?
C5' H5'B 0.9900 . ?
C6' H6'A 0.9900 . ?
C6' H6'B 0.9900 . ?
C7' C8' 1.385(7) . ?
C7' C9' 1.405(6) . ?
C8' H8'A 0.9500 . ?
C8' H8'B 0.9500 . ?
C9' H9'A 0.9800 . ?
C9' H9'B 0.9800 . ?
C9' H9'C 0.9800 . ?
C10' H10A 0.9900 . ?
C10' H10B 0.9900 . ?
O12' H12' 0.8400 . ?
O21 C22 1.436(5) . ?
O21 C21' 1.466(4) . ?
C21 O32 1.437(5) . ?
C21 C22 1.527(5) . ?
C21 C30 1.539(6) . ?
C21 C26 1.543(6) . ?
C22 O31' 1.429(5) . ?
C22 C23 1.505(5) . ?
C23 C24 1.525(6) . ?
C23 H23C 0.9900 . ?
C23 H23D 0.9900 . ?
C24 C27 1.513(6) . ?
C24 C25 1.533(6) . ?
C24 H24E 1.0000 . ?
C25 C26 1.523(6) . ?
C25 H25E 0.9900 . ?
C25 H25F 0.9900 . ?
C26 H26C 0.9900 . ?
C26 H26D 0.9900 . ?
C27 C28 1.328(9) . ?
C27 C29 1.502(8) . ?
C28 H28D 0.9500 . ?
C28 H28E 0.9500 . ?
C29 H29C 0.9800 . ?
C29 H29D 0.9800 . ?
C29 H29E 0.9800 . ?
C30 C30' 1.533(6) . ?
C30 H30C 0.9900 . ?
C30 H30D 0.9900 . ?
O32 H32O 0.8400 . ?
C21' C26' 1.506(5) . ?
C21' C30' 1.523(5) . ?
C21' C22' 1.538(5) . ?
C22' O32' 1.398(4) . ?
C22' O31' 1.434(5) . ?
C22' C23' 1.521(5) . ?
C23' C24' 1.521(5) . ?
C23' H23A 0.9900 . ?
C23' H23B 0.9900 . ?
C24' C27' 1.504(5) . ?
C24' C25' 1.552(5) . ?
C24' H24D 1.0000 . ?
C25' C26' 1.537(5) . ?
C25' H25C 0.9900 . ?
C25' H25D 0.9900 . ?
C26' H26A 0.9900 . ?
C26' H26B 0.9900 . ?
C27' C29' 1.356(6) . ?
C27' C28' 1.475(7) . ?
C28' H28A 0.9800 . ?
C28' H28B 0.9800 . ?
C28' H28C 0.9800 . ?
C29' H29A 0.9500 . ?
C29' H29B 0.9500 . ?
C30' H30A 0.9900 . ?
C30' H30B 0.9900 . ?
O32' H32' 0.8400 . ?
C1S Cl3S 1.752(4) . ?
C1S Cl1S 1.767(4) . ?
C1S Cl2S 1.772(4) . ?
C1S H1SA 1.0000 . ?
C2S Cl6S 1.752(4) . ?
C2S Cl4S 1.752(4) . ?
C2S Cl5S 1.762(4) . ?
C2S H2SA 1.0000 . ?

loop_
_geom_torsion_atom_site_label_1
_geom_torsion_atom_site_label_2
_geom_torsion_atom_site_label_3
_geom_torsion_atom_site_label_4
_geom_torsion
_geom_torsion_site_symmetry_1
_geom_torsion_site_symmetry_2
_geom_torsion_site_symmetry_3
_geom_torsion_site_symmetry_4
_geom_torsion_publ_flag
O12 C1 C2 O11 64.3(4) . . . . ?
C6 C1 C2 O11 178.9(3) . . . . ?
C10 C1 C2 O11 -58.2(4) . . . . ?
O12 C1 C2 O11' 177.8(3) . . . . ?
C6 C1 C2 O11' -67.7(4) . . . . ?
C10 C1 C2 O11' 55.2(4) . . . . ?
O12 C1 C2 C3 -58.2(4) . . . . ?
C6 C1 C2 C3 56.3(4) . . . . ?
C10 C1 C2 C3 179.3(3) . . . . ?
O11 C2 C3 C4 -178.1(3) . . . . ?
O11' C2 C3 C4 67.2(4) . . . . ?
C1 C2 C3 C4 -56.6(4) . . . . ?
C2 C3 C4 C7 -179.3(3) . . . . ?
C2 C3 C4 C5 56.6(4) . . . . ?
C7 C4 C5 C6 178.7(3) . . . . ?
C3 C4 C5 C6 -57.5(5) . . . . ?
O12 C1 C6 C5 59.9(4) . . . . ?
C10 C1 C6 C5 -177.8(3) . . . . ?
C2 C1 C6 C5 -56.3(4) . . . . ?
C4 C5 C6 C1 58.9(4) . . . . ?
C5 C4 C7 C8 -110.8(5) . . . . ?
C3 C4 C7 C8 125.9(5) . . . . ?
C5 C4 C7 C9 65.3(6) . . . . ?
C3 C4 C7 C9 -57.9(5) . . . . ?
O12 C1 C10 C10' -79.2(4) . . . . ?
C6 C1 C10 C10' 162.0(3) . . . . ?
C2 C1 C10 C10' 41.1(4) . . . . ?
O11' C2 O11 C1' -41.6(3) . . . . ?
C3 C2 O11 C1' -160.3(3) . . . . ?
C1 C2 O11 C1' 75.7(4) . . . . ?
C2 O11 C1' C6' 159.7(3) . . . . ?
C2 O11 C1' C10' -75.6(4) . . . . ?
C2 O11 C1' C2' 42.0(3) . . . . ?
O11 C1' C2' O12' -145.8(3) . . . . ?
C6' C1' C2' O12' 98.9(4) . . . . ?
C10' C1' C2' O12' -32.6(5) . . . . ?
O11 C1' C2' O11' -27.2(3) . . . . ?
C6' C1' C2' O11' -142.5(3) . . . . ?
C10' C1' C2' O11' 86.0(4) . . . . ?
O11 C1' C2' C3' 91.6(4) . . . . ?
C6' C1' C2' C3' -23.7(5) . . . . ?
C10' C1' C2' C3' -155.2(3) . . . . ?
O12' C2' C3' C4' -159.9(3) . . . . ?
O11' C2' C3' C4' 78.5(4) . . . . ?
C1' C2' C3' C4' -36.7(5) . . . . ?
C2' C3' C4' C7' -170.7(3) . . . . ?
C2' C3' C4' C5' 64.9(4) . . . . ?
C7' C4' C5' C6' -158.2(3) . . . . ?
C3' C4' C5' C6' -31.1(4) . . . . ?
O11 C1' C6' C5' -53.0(4) . . . . ?
C10' C1' C6' C5' -172.7(3) . . . . ?
C2' C1' C6' C5' 57.1(4) . . . . ?
C4' C5' C6' C1' -28.0(4) . . . . ?
C3' C4' C7' C8' -29.6(6) . . . . ?
C5' C4' C7' C8' 93.9(5) . . . . ?
C3' C4' C7' C9' 152.4(4) . . . . ?
C5' C4' C7' C9' -84.2(5) . . . . ?
C1 C10 C10' C1' -42.8(4) . . . . ?
O11 C1' C10' C10 59.0(4) . . . . ?
C6' C1' C10' C10 179.9(3) . . . . ?
C2' C1' C10' C10 -50.2(4) . . . . ?
O11 C2 O11' C2' 23.4(3) . . . . ?
C3 C2 O11' C2' 141.9(3) . . . . ?
C1 C2 O11' C2' -92.8(3) . . . . ?
O12' C2' O11' C2 121.2(3) . . . . ?
C3' C2' O11' C2 -118.0(3) . . . . ?
C1' C2' O11' C2 2.9(3) . . . . ?
C21' O21 C22 O31' -41.5(3) . . . . ?
C21' O21 C22 C23 -158.7(3) . . . . ?
C21' O21 C22 C21 76.4(3) . . . . ?
O32 C21 C22 O31' 175.8(3) . . . . ?
C30 C21 C22 O31' 55.4(4) . . . . ?
C26 C21 C22 O31' -69.1(4) . . . . ?
O32 C21 C22 O21 62.2(4) . . . . ?
C30 C21 C22 O21 -58.1(4) . . . . ?
C26 C21 C22 O21 177.4(3) . . . . ?
O32 C21 C22 C23 -60.2(4) . . . . ?
C30 C21 C22 C23 179.5(3) . . . . ?
C26 C21 C22 C23 55.0(4) . . . . ?
O31' C22 C23 C24 68.5(4) . . . . ?
O21 C22 C23 C24 -178.1(3) . . . . ?
C21 C22 C23 C24 -56.2(4) . . . . ?
C22 C23 C24 C27 -179.5(3) . . . . ?
C22 C23 C24 C25 55.5(4) . . . . ?
C27 C24 C25 C26 177.8(4) . . . . ?
C23 C24 C25 C26 -56.8(4) . . . . ?
C24 C25 C26 C21 57.4(5) . . . . ?
O32 C21 C26 C25 62.1(4) . . . . ?
C22 C21 C26 C25 -54.9(4) . . . . ?
C30 C21 C26 C25 -177.9(3) . . . . ?
C23 C24 C27 C28 121.7(7) . . . . ?
C25 C24 C27 C28 -113.9(7) . . . . ?
C23 C24 C27 C29 -54.2(5) . . . . ?
C25 C24 C27 C29 70.1(5) . . . . ?
O32 C21 C30 C30' -80.4(4) . . . . ?
C22 C21 C30 C30' 39.5(4) . . . . ?
C26 C21 C30 C30' 161.5(3) . . . . ?
C22 O21 C21' C26' 160.1(3) . . . . ?
C22 O21 C21' C30' -75.0(3) . . . . ?
C22 O21 C21' C22' 42.4(3) . . . . ?
O21 C21' C22' O32' -146.8(3) . . . . ?
C26' C21' C22' O32' 98.7(4) . . . . ?
C30' C21' C22' O32' -34.2(4) . . . . ?
O21 C21' C22' O31' -28.1(3) . . . . ?
C26' C21' C22' O31' -142.6(3) . . . . ?
C30' C21' C22' O31' 84.5(4) . . . . ?
O21 C21' C22' C23' 90.3(4) . . . . ?
C26' C21' C22' C23' -24.3(5) . . . . ?
C30' C21' C22' C23' -157.1(3) . . . . ?
O32' C22' C23' C24' -158.6(3) . . . . ?
O31' C22' C23' C24' 80.0(4) . . . . ?
C21' C22' C23' C24' -35.6(5) . . . . ?
C22' C23' C24' C27' -171.4(4) . . . . ?
C22' C23' C24' C25' 64.0(4) . . . . ?
C27' C24' C25' C26' -157.9(3) . . . . ?
C23' C24' C25' C26' -30.7(4) . . . . ?
O21 C21' C26' C25' -52.6(4) . . . . ?
C30' C21' C26' C25' -171.7(3) . . . . ?
C22' C21' C26' C25' 56.9(4) . . . . ?
C24' C25' C26' C21' -27.5(5) . . . . ?
C23' C24' C27' C29' 139.9(4) . . . . ?
C25' C24' C27' C29' -96.4(5) . . . . ?
C23' C24' C27' C28' -43.1(6) . . . . ?
C25' C24' C27' C28' 80.5(5) . . . . ?
O21 C21' C30' C30 57.9(4) . . . . ?
C26' C21' C30' C30 178.0(3) . . . . ?
C22' C21' C30' C30 -50.8(4) . . . . ?
C21 C30 C30' C21' -40.8(4) . . . . ?
O21 C22 O31' C22' 22.9(3) . . . . ?
C23 C22 O31' C22' 140.0(3) . . . . ?
C21 C22 O31' C22' -93.6(3) . . . . ?
O32' C22' O31' C22 121.9(3) . . . . ?
C23' C22' O31' C22 -117.3(3) . . . . ?
C21' C22' O31' C22 3.8(4) . . . . ?
